data_7125725
loop_
_publ_author_name
'Chen, Sitong'
'Liu, Yuji'
'Feng, Yongan'
'Yang, Xianjin'
'Zhang, Qinghua'

_publ_section_title
;
 5,6-Fused bicyclic tetrazolo-pyridazine energetic materials.
;
_journal_issue 10
_journal_name_full 'Chemical communications (Cambridge, England)'
_journal_page_first 1493
_journal_page_last 1496
_journal_paper_doi 10.1039/c9cc08782f
_journal_volume 56
_journal_year 2020
_chemical_formula_moiety 'C4 H2 N8 O4'
_chemical_formula_sum 'C4 H2 N8 O4'
_chemical_formula_weight 226.14
_space_group_crystal_system monoclinic
_space_group_IT_number 14
_space_group_name_Hall '-P 2ybc'
_space_group_name_H-M_alt 'P 1 21/c 1'
_atom_sites_solution_hydrogens geom
_atom_sites_solution_primary direct
_atom_sites_solution_secondary difmap
_audit_creation_date 2019-08-27
_audit_creation_method
;
Olex2 1.2
(compiled 2018.05.29 svn.r3508 for OlexSys, GUI svn.r5506)
;
_audit_update_record
;
2019-09-11 deposited with the CCDC.	2020-01-02 downloaded from the CCDC.
;
_cell_angle_alpha 90.00
_cell_angle_beta 106.486(2)
_cell_angle_gamma 90.00
_cell_formula_units_Z 8
_cell_length_a 11.6487(5)
_cell_length_b 9.8870(5)
_cell_length_c 14.4221(7)
_cell_measurement_reflns_used 2998
_cell_measurement_temperature 100
_cell_measurement_theta_max 25.74
_cell_measurement_theta_min 2.53
_cell_volume 1592.72(13)
_computing_cell_refinement 'SAINT V8.38A (?, 2016)'
_computing_data_reduction 'SAINT V8.38A (?, 2016)'
_computing_molecular_graphics 'Olex2 (Dolomanov et al., 2009)'
_computing_publication_material 'Olex2 (Dolomanov et al., 2009)'
_computing_structure_refinement 'XL (Sheldrick, 2008)'
_computing_structure_solution 'SHELXS-97 (Sheldrick, 1990)'
_diffrn_ambient_temperature 100.0
_diffrn_measured_fraction_theta_full 0.986
_diffrn_measured_fraction_theta_max 0.986
_diffrn_measurement_device_type 'Bruker APEX-II CCD'
_diffrn_measurement_method '\f and \w scans'
_diffrn_radiation_monochromator graphite
_diffrn_radiation_type MoK\a
_diffrn_radiation_wavelength 0.71073
_diffrn_reflns_av_R_equivalents 0.0969
_diffrn_reflns_av_unetI/netI 0.1061
_diffrn_reflns_limit_h_max 15
_diffrn_reflns_limit_h_min -15
_diffrn_reflns_limit_k_max 12
_diffrn_reflns_limit_k_min -10
_diffrn_reflns_limit_l_max 16
_diffrn_reflns_limit_l_min -18
_diffrn_reflns_number 12802
_diffrn_reflns_theta_full 27.50
_diffrn_reflns_theta_max 27.50
_diffrn_reflns_theta_min 2.53
_diffrn_source 'fine-focus sealed tube'
_diffrn_standards_number 0
_exptl_absorpt_coefficient_mu 0.168
_exptl_absorpt_correction_T_max 0.7456
_exptl_absorpt_correction_T_min 0.6804
_exptl_absorpt_correction_type multi-scan
_exptl_absorpt_process_details
;
SADABS-2016/2 (Bruker,2016/2) was used for absorption correction.
wR2(int) was 0.0944 before and 0.0804 after correction.
The Ratio of minimum to maximum transmission is 0.9126.
The \l/2 correction factor is Not present.
;
_exptl_crystal_colour 'light green'
_exptl_crystal_colour_modifier light
_exptl_crystal_colour_primary green
_exptl_crystal_density_diffrn 1.886
_exptl_crystal_density_method 'not measured'
_exptl_crystal_description block
_exptl_crystal_F_000 912
_exptl_crystal_size_max 0.11
_exptl_crystal_size_mid 0.08
_exptl_crystal_size_min 0.06
_refine_diff_density_max 0.393
_refine_diff_density_min -0.413
_refine_diff_density_rms 0.090
_refine_ls_extinction_method none
_refine_ls_goodness_of_fit_ref 1.052
_refine_ls_hydrogen_treatment constr
_refine_ls_matrix_type full
_refine_ls_number_parameters 289
_refine_ls_number_reflns 3606
_refine_ls_number_restraints 0
_refine_ls_restrained_S_all 1.052
_refine_ls_R_factor_all 0.1329
_refine_ls_R_factor_gt 0.0597
_refine_ls_shift/su_max 0.001
_refine_ls_shift/su_mean 0.000
_refine_ls_structure_factor_coef Fsqd
_refine_ls_weighting_details 'calc w=1/[\s^2^(Fo^2^)+(0.0395P)^2^+1.0403P] where P=(Fo^2^+2Fc^2^)/3'
_refine_ls_weighting_scheme calc
_refine_ls_wR_factor_gt 0.1083
_refine_ls_wR_factor_ref 0.1415
_reflns_number_gt 2086
_reflns_number_total 3606
_reflns_threshold_expression >2sigma(I)
_cod_data_source_file c9cc08782f2.cif
_cod_data_source_block 22019878qcst2_0m
_cod_depositor_comments 'Adding full bibliography for 7125722--7125725.cif.'
_cod_database_code 7125725
_olex2_refinement_description
;
1. Fixed Uiso
 At 1.2 times of:
  All N(H,H) groups
2.a X=CH2 refined with riding coordinates:
 N1(H1A,H1B), N9(H9A,H9B)
;
_olex2_submission_special_instructions 'No special instructions were received'

loop_
_space_group_symop_id
_space_group_symop_operation_xyz
1 'x, y, z'
2 '-x, y+1/2, -z+1/2'
3 '-x, -y, -z'
4 'x, -y-1/2, z-1/2'

loop_
_atom_site_label
_atom_site_type_symbol
_atom_site_fract_x
_atom_site_fract_y
_atom_site_fract_z
_atom_site_U_iso_or_equiv
_atom_site_adp_type
_atom_site_occupancy
_atom_site_calc_flag
_atom_site_refinement_flags_posn
O5 O 0.2340(2) 0.6896(2) 0.66622(15) 0.0249(5) Uani 1 d .
O1 O 0.0717(2) 0.4961(2) 0.35915(15) 0.0272(6) Uani 1 d .
O8 O 0.3051(2) 1.1386(2) 0.81202(16) 0.0290(6) Uani 1 d .
O7 O 0.3930(2) 0.9678(2) 0.89805(15) 0.0313(6) Uani 1 d .
O6 O 0.2056(2) 0.8605(3) 0.75134(18) 0.0355(7) Uani 1 d .
O4 O 0.2011(2) 0.3758(2) 0.68635(16) 0.0362(7) Uani 1 d .
N5 N 0.1404(2) 0.0477(3) 0.49796(17) 0.0172(6) Uani 1 d .
N8 N 0.0506(2) -0.0315(3) 0.35683(17) 0.0181(6) Uani 1 d .
N1 N 0.0321(2) 0.2505(3) 0.28551(17) 0.0189(6) Uani 1 d .
H1A H 0.0267 0.3354 0.2664 0.023 Uiso 1 calc R
H1B H 0.0042 0.1855 0.2435 0.023 Uiso 1 calc R
N13 N 0.5412(2) 1.0214(3) 0.66477(16) 0.0180(6) Uani 1 d .
N10 N 0.2621(2) 0.8003(3) 0.70438(18) 0.0209(6) Uani 1 d .
N4 N 0.1963(2) 0.1291(3) 0.57344(17) 0.0190(6) Uani 1 d .
N7 N 0.0804(2) -0.1334(3) 0.42264(17) 0.0213(6) Uani 1 d .
N12 N 0.4906(2) 1.0692(3) 0.73221(17) 0.0189(6) Uani 1 d .
N14 N 0.6295(2) 1.0881(3) 0.64100(18) 0.0227(6) Uani 1 d .
N6 N 0.1358(2) -0.0875(3) 0.50912(17) 0.0197(6) Uani 1 d .
N9 N 0.3925(2) 0.7143(3) 0.56535(17) 0.0246(7) Uani 1 d .
H9A H 0.3318 0.6628 0.5678 0.029 Uiso 1 calc R
H9B H 0.4338 0.6951 0.5245 0.029 Uiso 1 calc R
N11 N 0.3630(2) 1.0346(3) 0.82359(18) 0.0200(6) Uani 1 d .
N2 N 0.1233(3) 0.4525(3) 0.44003(18) 0.0254(7) Uani 1 d .
N16 N 0.5918(2) 0.8950(3) 0.55981(17) 0.0226(6) Uani 1 d .
N3 N 0.2533(3) 0.3410(3) 0.62944(18) 0.0261(7) Uani 1 d .
N15 N 0.6589(2) 1.0099(3) 0.57782(18) 0.0247(7) Uani 1 d .
O2 O 0.1670(3) 0.5267(3) 0.50928(17) 0.0549(9) Uani 1 d .
O3 O 0.3579(2) 0.3618(3) 0.6354(2) 0.0571(9) Uani 1 d .
C2 C 0.0815(3) 0.2211(3) 0.3761(2) 0.0162(7) Uani 1 d .
C8 C 0.4085(3) 0.9873(3) 0.74259(19) 0.0160(7) Uani 1 d .
C1 C 0.0890(3) 0.0806(3) 0.4052(2) 0.0168(7) Uani 1 d .
C7 C 0.3669(3) 0.8662(3) 0.6920(2) 0.0180(7) Uani 1 d .
C6 C 0.4216(3) 0.8200(3) 0.6228(2) 0.0191(7) Uani 1 d .
C3 C 0.1314(3) 0.3099(3) 0.4542(2) 0.0179(7) Uani 1 d .
C5 C 0.5184(3) 0.9046(3) 0.6146(2) 0.0193(7) Uani 1 d .
C4 C 0.1876(3) 0.2546(3) 0.5463(2) 0.0196(7) Uani 1 d .

loop_
_atom_site_aniso_label
_atom_site_aniso_U_11
_atom_site_aniso_U_22
_atom_site_aniso_U_33
_atom_site_aniso_U_23
_atom_site_aniso_U_13
_atom_site_aniso_U_12
O5 0.0308(13) 0.0178(14) 0.0240(11) -0.0033(10) 0.0046(10) -0.0067(11)
O1 0.0370(14) 0.0191(14) 0.0215(11) 0.0027(10) 0.0018(10) -0.0004(11)
O8 0.0359(14) 0.0219(15) 0.0312(13) -0.0040(11) 0.0126(11) 0.0070(12)
O7 0.0400(15) 0.0348(16) 0.0202(11) 0.0054(11) 0.0102(11) -0.0006(12)
O6 0.0278(14) 0.0336(16) 0.0517(16) -0.0203(13) 0.0218(12) -0.0066(12)
O4 0.0598(18) 0.0248(16) 0.0277(13) -0.0072(11) 0.0187(13) -0.0072(13)
N5 0.0186(14) 0.0143(16) 0.0183(13) -0.0001(11) 0.0044(11) 0.0000(11)
N8 0.0182(14) 0.0141(16) 0.0204(13) 0.0000(11) 0.0027(11) 0.0015(11)
N1 0.0209(15) 0.0154(16) 0.0169(12) 0.0000(10) -0.0003(11) -0.0017(11)
N13 0.0180(14) 0.0185(16) 0.0164(12) 0.0018(11) 0.0030(11) 0.0015(12)
N10 0.0219(15) 0.0159(17) 0.0232(14) -0.0013(12) 0.0037(12) -0.0020(12)
N4 0.0196(14) 0.0184(17) 0.0180(13) -0.0024(11) 0.0036(11) -0.0034(12)
N7 0.0217(15) 0.0197(17) 0.0209(13) 0.0026(12) 0.0037(12) 0.0000(12)
N12 0.0210(14) 0.0196(16) 0.0168(13) -0.0011(11) 0.0065(11) 0.0006(12)
N14 0.0183(14) 0.0298(18) 0.0212(13) 0.0018(12) 0.0075(12) -0.0031(12)
N6 0.0230(15) 0.0185(17) 0.0173(13) 0.0005(11) 0.0053(11) -0.0014(12)
N9 0.0363(17) 0.0181(17) 0.0200(13) -0.0043(12) 0.0090(13) -0.0011(13)
N11 0.0187(14) 0.0201(17) 0.0209(14) -0.0038(12) 0.0052(11) -0.0048(13)
N2 0.0381(17) 0.0181(17) 0.0216(14) -0.0032(12) 0.0111(13) -0.0085(13)
N16 0.0230(15) 0.0241(18) 0.0195(13) 0.0039(12) 0.0042(12) 0.0063(13)
N3 0.0306(17) 0.0252(18) 0.0203(14) -0.0026(12) 0.0038(13) -0.0042(13)
N15 0.0204(14) 0.0316(19) 0.0225(13) 0.0045(13) 0.0067(12) 0.0022(13)
O2 0.112(3) 0.0173(16) 0.0228(13) -0.0042(11) -0.0006(15) -0.0187(16)
O3 0.0308(16) 0.072(2) 0.0657(19) -0.0388(17) 0.0095(15) -0.0205(15)
C2 0.0129(15) 0.0179(19) 0.0184(15) -0.0005(13) 0.0055(12) -0.0021(13)
C8 0.0189(16) 0.0141(18) 0.0132(14) 0.0002(12) 0.0015(13) 0.0031(13)
C1 0.0153(16) 0.0205(19) 0.0141(14) -0.0005(13) 0.0037(13) -0.0013(13)
C7 0.0178(16) 0.0182(19) 0.0164(14) 0.0030(13) 0.0024(13) 0.0018(14)
C6 0.0193(17) 0.020(2) 0.0148(14) 0.0027(13) 0.0003(13) 0.0064(14)
C3 0.0212(17) 0.0110(18) 0.0206(15) 0.0000(12) 0.0046(13) -0.0013(13)
C5 0.0206(17) 0.021(2) 0.0152(14) 0.0015(13) 0.0029(13) 0.0050(14)
C4 0.0200(17) 0.023(2) 0.0152(15) -0.0047(13) 0.0046(13) -0.0046(14)

loop_
_atom_type_symbol
_atom_type_description
_atom_type_scat_dispersion_real
_atom_type_scat_dispersion_imag
_atom_type_scat_source
C C 0.0033 0.0016 'International Tables Vol C Tables 4.2.6.8 and 6.1.1.4'
H H 0.0000 0.0000 'International Tables Vol C Tables 4.2.6.8 and 6.1.1.4'
N N 0.0061 0.0033 'International Tables Vol C Tables 4.2.6.8 and 6.1.1.4'
O O 0.0106 0.0060 'International Tables Vol C Tables 4.2.6.8 and 6.1.1.4'

loop_
_geom_angle_atom_site_label_1
_geom_angle_atom_site_label_2
_geom_angle_atom_site_label_3
_geom_angle
N6 N5 N4 121.1(2)
C1 N5 N4 129.1(3)
C1 N5 N6 109.7(2)
C1 N8 N7 105.8(2)
H1A N1 H1B 120.0
C2 N1 H1A 120.0
C2 N1 H1B 120.0
N14 N13 N12 122.1(3)
N14 N13 C5 109.3(2)
C5 N13 N12 128.6(3)
O5 N10 C7 118.4(3)
O6 N10 O5 124.4(3)
O6 N10 C7 117.1(3)
C4 N4 N5 110.2(2)
N6 N7 N8 111.5(3)
C8 N12 N13 110.5(3)
N15 N14 N13 104.9(3)
N7 N6 N5 104.8(2)
H9A N9 H9B 120.0
C6 N9 H9A 120.0
C6 N9 H9B 120.0
O8 N11 O7 125.9(3)
O8 N11 C8 117.8(2)
O7 N11 C8 116.3(3)
O1 N2 C3 118.6(3)
O2 N2 O1 122.8(3)
O2 N2 C3 118.6(3)
C5 N16 N15 105.0(3)
O4 N3 O3 126.5(3)
O4 N3 C4 117.9(3)
O3 N3 C4 115.4(3)
N14 N15 N16 112.1(2)
N1 C2 C1 118.6(3)
N1 C2 C3 128.6(3)
C3 C2 C1 112.8(3)
N12 C8 N11 109.5(3)
N12 C8 C7 128.8(3)
C7 C8 N11 121.6(3)
N5 C1 C2 119.7(3)
N8 C1 N5 108.2(3)
N8 C1 C2 132.1(3)
C8 C7 N10 119.9(3)
C6 C7 N10 120.9(3)
C6 C7 C8 118.9(3)
N9 C6 C7 128.2(3)
N9 C6 C5 118.6(3)
C7 C6 C5 113.2(3)
C2 C3 N2 120.3(3)
C4 C3 N2 120.8(3)
C4 C3 C2 118.9(3)
N13 C5 C6 119.6(3)
N16 C5 N13 108.7(3)
N16 C5 C6 131.5(3)
N4 C4 N3 109.1(3)
N4 C4 C3 129.0(3)
C3 C4 N3 121.9(3)

loop_
_geom_bond_atom_site_label_1
_geom_bond_atom_site_label_2
_geom_bond_distance
O5 N10 1.226(3)
O1 N2 1.229(3)
O8 N11 1.215(3)
O7 N11 1.224(3)
O6 N10 1.224(3)
O4 N3 1.202(3)
N5 N4 1.362(3)
N5 N6 1.349(4)
N5 C1 1.342(3)
N8 N7 1.360(4)
N8 C1 1.318(4)
N1 H1A 0.8800
N1 H1B 0.8800
N1 C2 1.302(4)
N13 N12 1.357(3)
N13 N14 1.346(3)
N13 C5 1.348(4)
N10 C7 1.439(4)
N4 C4 1.296(4)
N7 N6 1.312(3)
N12 C8 1.293(4)
N14 N15 1.312(4)
N9 H9A 0.8800
N9 H9B 0.8800
N9 C6 1.317(4)
N11 C8 1.488(4)
N2 O2 1.227(3)
N2 C3 1.425(4)
N16 N15 1.362(4)
N16 C5 1.322(4)
N3 O3 1.214(4)
N3 C4 1.494(4)
C2 C1 1.446(4)
C2 C3 1.417(4)
C8 C7 1.415(4)
C7 C6 1.404(4)
C6 C5 1.436(4)
C3 C4 1.413(4)

loop_
_geom_torsion_atom_site_label_1
_geom_torsion_atom_site_label_2
_geom_torsion_atom_site_label_3
_geom_torsion_atom_site_label_4
_geom_torsion
O5 N10 C7 C8 -173.8(3)
O5 N10 C7 C6 12.8(4)
O1 N2 C3 C2 0.4(4)
O1 N2 C3 C4 -178.6(3)
O8 N11 C8 N12 68.9(3)
O8 N11 C8 C7 -113.9(3)
O7 N11 C8 N12 -107.6(3)
O7 N11 C8 C7 69.6(4)
O6 N10 C7 C8 7.4(4)
O6 N10 C7 C6 -165.9(3)
O4 N3 C4 N4 -85.0(3)
O4 N3 C4 C3 97.2(4)
N5 N4 C4 N3 -178.0(2)
N5 N4 C4 C3 -0.4(4)
N8 N7 N6 N5 0.4(3)
N1 C2 C1 N5 179.4(3)
N1 C2 C1 N8 -2.6(5)
N1 C2 C3 N2 4.9(5)
N1 C2 C3 C4 -176.0(3)
N13 N12 C8 N11 174.4(2)
N13 N12 C8 C7 -2.6(4)
N13 N14 N15 N16 0.2(3)
N10 C7 C6 N9 -3.0(5)
N10 C7 C6 C5 174.9(3)
N4 N5 N6 N7 -177.7(2)
N4 N5 C1 N8 177.4(3)
N4 N5 C1 C2 -4.2(4)
N7 N8 C1 N5 -0.2(3)
N7 N8 C1 C2 -178.3(3)
N12 N13 N14 N15 177.3(2)
N12 N13 C5 N16 -177.0(3)
N12 N13 C5 C6 6.6(5)
N12 C8 C7 N10 -170.6(3)
N12 C8 C7 C6 2.9(5)
N14 N13 N12 C8 -179.7(3)
N14 N13 C5 N16 0.6(3)
N14 N13 C5 C6 -175.8(3)
N6 N5 N4 C4 -178.8(3)
N6 N5 C1 N8 0.5(3)
N6 N5 C1 C2 178.9(3)
N9 C6 C5 N13 172.6(3)
N9 C6 C5 N16 -2.8(5)
N11 C8 C7 N10 12.8(4)
N11 C8 C7 C6 -173.7(3)
N2 C3 C4 N4 175.2(3)
N2 C3 C4 N3 -7.5(4)
N15 N16 C5 N13 -0.5(3)
N15 N16 C5 C6 175.3(3)
O2 N2 C3 C2 179.7(3)
O2 N2 C3 C4 0.6(4)
O3 N3 C4 N4 90.6(4)
O3 N3 C4 C3 -87.2(4)
C2 C3 C4 N4 -3.9(5)
C2 C3 C4 N3 173.4(3)
C8 C7 C6 N9 -176.4(3)
C8 C7 C6 C5 1.5(4)
C1 N5 N4 C4 4.6(4)
C1 N5 N6 N7 -0.5(3)
C1 N8 N7 N6 -0.1(3)
C1 C2 C3 N2 -175.1(3)
C1 C2 C3 C4 4.0(4)
C7 C6 C5 N13 -5.5(4)
C7 C6 C5 N16 179.1(3)
C3 C2 C1 N5 -0.6(4)
C3 C2 C1 N8 177.4(3)
C5 N13 N12 C8 -2.3(4)
C5 N13 N14 N15 -0.5(3)
C5 N16 N15 N14 0.2(3)
